data_4065223
loop_
_publ_author_name
'Slivarichova, Miriam'
'Ahmad, Ruaa'
'Kuo, Yu-Ying'
'Nunn, Joshua'
'Haddow, Mairi F.'
'Othman, Hafiizah'
'Owen, Gareth R.'

_publ_section_title
;
 New Mixed-Donor Bidentate Ligands Based on N-Heterocyclic Carbene and
 Thione Donors
;
_journal_issue 17
_journal_name_full Organometallics
_journal_page_first 4779
_journal_paper_doi 10.1021/om200629j
_journal_volume 30
_journal_year 2011
_chemical_formula_moiety 'C9 H13 N4 S, Br'
_chemical_formula_sum 'C9 H13 Br N4 S'
_chemical_formula_weight 289.20
_chemical_name_common ms_lhmcbv_0m
_chemical_name_systematic
; 
 ? 
;
_space_group_IT_number 14
_symmetry_cell_setting monoclinic
_symmetry_space_group_name_Hall '-P 2ybc'
_symmetry_space_group_name_H-M 'P 1 21/c 1'
_atom_sites_solution_hydrogens geom
_atom_sites_solution_primary direct
_atom_sites_solution_secondary difmap
_audit_creation_method SHELXL-97
_cell_angle_alpha 90.00
_cell_angle_beta 105.5350(10)
_cell_angle_gamma 90.00
_cell_formula_units_Z 4
_cell_length_a 7.79770(10)
_cell_length_b 11.2416(2)
_cell_length_c 13.5580(2)
_cell_measurement_reflns_used 9897
_cell_measurement_temperature 100(2)
_cell_measurement_theta_max 27.47
_cell_measurement_theta_min 2.39
_cell_volume 1145.06(3)
_computing_cell_refinement 'Bruker Apex II'
_computing_data_collection 'Bruker Apex II'
_computing_data_reduction 'Bruker SAINT'
_computing_molecular_graphics 'Bruker ShelXTL'
_computing_publication_material 'Bruker ShelXTL'
_computing_structure_refinement 'SHELXL-97 (Sheldrick, 2008)'
_computing_structure_solution 'SHELXS-97 (Sheldrick, 2008)'
_diffrn_ambient_temperature 100(2)
_diffrn_measured_fraction_theta_full 0.999
_diffrn_measured_fraction_theta_max 0.999
_diffrn_measurement_device_type 'Bruker Apex II kappa CCD area detector'
_diffrn_measurement_method 'phi and omega scans'
_diffrn_radiation_monochromator graphite
_diffrn_radiation_source 'fine-focus sealed tube'
_diffrn_radiation_type MoK\a
_diffrn_radiation_wavelength 0.71073
_diffrn_reflns_av_R_equivalents 0.0232
_diffrn_reflns_av_sigmaI/netI 0.0138
_diffrn_reflns_limit_h_max 10
_diffrn_reflns_limit_h_min -10
_diffrn_reflns_limit_k_max 14
_diffrn_reflns_limit_k_min -14
_diffrn_reflns_limit_l_max 17
_diffrn_reflns_limit_l_min -17
_diffrn_reflns_number 18454
_diffrn_reflns_theta_full 27.49
_diffrn_reflns_theta_max 27.49
_diffrn_reflns_theta_min 2.71
_exptl_absorpt_coefficient_mu 3.745
_exptl_absorpt_correction_T_max 0.8879
_exptl_absorpt_correction_T_min 0.7175
_exptl_absorpt_correction_type multi-scan
_exptl_absorpt_process_details SADABS-2008/1
_exptl_crystal_colour colourless
_exptl_crystal_density_diffrn 1.678
_exptl_crystal_density_method 'not measured'
_exptl_crystal_description block
_exptl_crystal_F_000 584
_exptl_crystal_size_max 0.22
_exptl_crystal_size_mid 0.17
_exptl_crystal_size_min 0.06
_refine_diff_density_max 0.411
_refine_diff_density_min -0.227
_refine_diff_density_rms 0.052
_refine_ls_extinction_method none
_refine_ls_goodness_of_fit_ref 1.044
_refine_ls_hydrogen_treatment constr
_refine_ls_matrix_type full
_refine_ls_number_parameters 138
_refine_ls_number_reflns 2622
_refine_ls_number_restraints 0
_refine_ls_restrained_S_all 1.044
_refine_ls_R_factor_all 0.0181
_refine_ls_R_factor_gt 0.0166
_refine_ls_shift/su_max 0.002
_refine_ls_shift/su_mean 0.000
_refine_ls_structure_factor_coef Fsqd
_refine_ls_weighting_details 'calc w=1/[\s^2^(Fo^2^)+(0.0212P)^2^+0.5777P] where P=(Fo^2^+2Fc^2^)/3'
_refine_ls_weighting_scheme calc
_refine_ls_wR_factor_gt 0.0420
_refine_ls_wR_factor_ref 0.0426
_reflns_number_gt 2486
_reflns_number_total 2622
_reflns_threshold_expression >2sigma(I)
_cod_data_source_file om200629j_si_002.cif
_cod_data_source_block '[CS_(Me)H]Br'
_cod_depositor_comments
;
The following automatic conversions were performed:

'_symmetry_cell_setting' value 'Monoclinic' changed to 'monoclinic'
according to /home/saulius/struct/CIF-dictionaries/cif_core.dic
dictionary named 'cif_core.dic' version 2.4.1 from 2010-06-29.

Automatic conversion script
Id: cif_fix_values 1715 2011-07-08 13:25:40Z adriana 
;
_cod_original_sg_symbol_H-M P21/c
_cod_database_code 4065223

loop_
_symmetry_equiv_pos_as_xyz
'x, y, z'
'-x, y+1/2, -z+1/2'
'-x, -y, -z'
'x, -y-1/2, z-1/2'

loop_
_atom_site_label
_atom_site_type_symbol
_atom_site_fract_x
_atom_site_fract_y
_atom_site_fract_z
_atom_site_U_iso_or_equiv
_atom_site_adp_type
_atom_site_occupancy
_atom_site_symmetry_multiplicity
_atom_site_calc_flag
_atom_site_refinement_flags
Br1 Br 0.405489(17) 0.654950(12) 0.153888(9) 0.01429(5) Uani 1 1 d .
S1 S 0.89360(5) 0.74739(3) 0.50937(3) 0.01785(8) Uani 1 1 d .
N1 N 0.76474(15) 0.52157(10) 0.47520(8) 0.0136(2) Uani 1 1 d .
N2 N 0.75746(14) 0.58929(10) 0.62323(8) 0.0129(2) Uani 1 1 d .
N3 N 0.96686(15) 0.63054(10) 0.78409(8) 0.0132(2) Uani 1 1 d .
N4 N 1.24895(15) 0.62777(10) 0.85752(8) 0.0127(2) Uani 1 1 d .
C1 C 0.80330(17) 0.61986(12) 0.53525(10) 0.0126(2) Uani 1 1 d .
C2 C 0.7862(2) 0.51382(14) 0.37183(10) 0.0196(3) Uani 1 1 d .
H2A H 0.6923 0.5600 0.3250 0.029 Uiso 1 1 calc R
H2B H 0.7779 0.4305 0.3499 0.029 Uiso 1 1 calc R
H2C H 0.9028 0.5457 0.3711 0.029 Uiso 1 1 calc R
C3 C 0.70080(18) 0.43078(13) 0.52476(10) 0.0165(3) Uani 1 1 d .
H3 H 0.6665 0.3535 0.4985 0.020 Uiso 1 1 calc R
C4 C 0.69626(17) 0.47245(12) 0.61704(10) 0.0161(3) Uani 1 1 d .
H4 H 0.6585 0.4302 0.6682 0.019 Uiso 1 1 calc R
C5 C 0.79440(18) 0.66235(13) 0.71384(10) 0.0160(3) Uani 1 1 d .
H5A H 0.6991 0.6516 0.7488 0.019 Uiso 1 1 calc R
H5B H 0.7959 0.7471 0.6943 0.019 Uiso 1 1 calc R
C6 C 1.12136(18) 0.68562(12) 0.79028(10) 0.0135(3) Uani 1 1 d .
H6 H 1.1370 0.7544 0.7529 0.016 Uiso 1 1 calc R
C7 C 1.43955(18) 0.65698(12) 0.88682(11) 0.0158(3) Uani 1 1 d .
H7A H 1.4611 0.7241 0.8456 0.024 Uiso 1 1 calc R
H7B H 1.5079 0.5878 0.8749 0.024 Uiso 1 1 calc R
H7C H 1.4769 0.6785 0.9595 0.024 Uiso 1 1 calc R
C8 C 1.17530(19) 0.53238(12) 0.89541(10) 0.0168(3) Uani 1 1 d .
H8 H 1.2373 0.4763 0.9445 0.020 Uiso 1 1 calc R
C9 C 0.99780(18) 0.53353(13) 0.84956(10) 0.0164(3) Uani 1 1 d .
H9 H 0.9118 0.4787 0.8602 0.020 Uiso 1 1 calc R

loop_
_atom_site_aniso_label
_atom_site_aniso_U_11
_atom_site_aniso_U_22
_atom_site_aniso_U_33
_atom_site_aniso_U_23
_atom_site_aniso_U_13
_atom_site_aniso_U_12
Br1 0.01507(8) 0.01539(8) 0.01252(7) 0.00031(5) 0.00390(5) -0.00112(5)
S1 0.01995(17) 0.01331(17) 0.02208(17) 0.00166(13) 0.00872(13) -0.00096(13)
N1 0.0146(5) 0.0142(6) 0.0116(5) -0.0002(4) 0.0028(4) 0.0016(4)
N2 0.0125(5) 0.0148(6) 0.0113(5) -0.0003(4) 0.0032(4) -0.0001(4)
N3 0.0147(5) 0.0144(5) 0.0106(5) -0.0015(4) 0.0035(4) 0.0017(4)
N4 0.0146(5) 0.0121(5) 0.0118(5) -0.0004(4) 0.0041(4) -0.0005(4)
C1 0.0106(6) 0.0142(6) 0.0126(6) 0.0013(5) 0.0022(5) 0.0033(5)
C2 0.0246(7) 0.0228(7) 0.0116(6) -0.0018(5) 0.0051(5) 0.0053(6)
C3 0.0166(6) 0.0128(6) 0.0182(6) 0.0012(5) 0.0014(5) -0.0011(5)
C4 0.0149(6) 0.0160(7) 0.0166(6) 0.0038(5) 0.0030(5) -0.0014(5)
C5 0.0139(6) 0.0210(7) 0.0128(6) -0.0032(5) 0.0029(5) 0.0034(5)
C6 0.0172(6) 0.0123(6) 0.0116(6) -0.0014(5) 0.0050(5) 0.0006(5)
C7 0.0128(6) 0.0175(7) 0.0165(6) 0.0000(5) 0.0033(5) -0.0004(5)
C8 0.0196(7) 0.0146(7) 0.0153(6) 0.0024(5) 0.0029(5) -0.0023(5)
C9 0.0187(7) 0.0169(7) 0.0138(6) 0.0017(5) 0.0045(5) -0.0024(5)

loop_
_atom_type_symbol
_atom_type_description
_atom_type_scat_dispersion_real
_atom_type_scat_dispersion_imag
_atom_type_scat_source
C C 0.0033 0.0016 'International Tables Vol C Tables 4.2.6.8 and 6.1.1.4'
H H 0.0000 0.0000 'International Tables Vol C Tables 4.2.6.8 and 6.1.1.4'
N N 0.0061 0.0033 'International Tables Vol C Tables 4.2.6.8 and 6.1.1.4'
S S 0.1246 0.1234 'International Tables Vol C Tables 4.2.6.8 and 6.1.1.4'
Br Br -0.2901 2.4595 'International Tables Vol C Tables 4.2.6.8 and 6.1.1.4'

loop_
_geom_angle_atom_site_label_1
_geom_angle_atom_site_label_2
_geom_angle_atom_site_label_3
_geom_angle
C1 N1 C3 111.04(11)
C1 N1 C2 124.14(12)
C3 N1 C2 124.81(12)
C1 N2 C4 110.33(11)
C1 N2 C5 123.85(12)
C4 N2 C5 125.17(11)
C6 N3 C9 108.96(11)
C6 N3 C5 125.53(12)
C9 N3 C5 125.38(12)
C6 N4 C8 109.08(11)
C6 N4 C7 126.49(12)
C8 N4 C7 124.42(11)
N1 C1 N2 104.43(11)
N1 C1 S1 127.50(10)
N2 C1 S1 128.03(10)
N1 C2 H2A 109.5
N1 C2 H2B 109.5
H2A C2 H2B 109.5
N1 C2 H2C 109.5
H2A C2 H2C 109.5
H2B C2 H2C 109.5
C4 C3 N1 107.28(12)
C4 C3 H3 126.4
N1 C3 H3 126.4
C3 C4 N2 106.89(12)
C3 C4 H4 126.6
N2 C4 H4 126.6
N2 C5 N3 110.69(11)
N2 C5 H5A 109.5
N3 C5 H5A 109.5
N2 C5 H5B 109.5
N3 C5 H5B 109.5
H5A C5 H5B 108.1
N4 C6 N3 108.27(12)
N4 C6 H6 125.9
N3 C6 H6 125.9
N4 C7 H7A 109.5
N4 C7 H7B 109.5
H7A C7 H7B 109.5
N4 C7 H7C 109.5
H7A C7 H7C 109.5
H7B C7 H7C 109.5
C9 C8 N4 107.30(12)
C9 C8 H8 126.3
N4 C8 H8 126.3
C8 C9 N3 106.38(12)
C8 C9 H9 126.8
N3 C9 H9 126.8

loop_
_geom_bond_atom_site_label_1
_geom_bond_atom_site_label_2
_geom_bond_distance
S1 C1 1.6753(14)
N1 C1 1.3577(17)
N1 C3 1.3861(18)
N1 C2 1.4578(16)
N2 C1 1.3772(16)
N2 C4 1.3923(18)
N2 C5 1.4413(17)
N3 C6 1.3370(18)
N3 C9 1.3860(17)
N3 C5 1.4688(17)
N4 C6 1.3259(17)
N4 C8 1.3790(17)
N4 C7 1.4691(17)
C2 H2A 0.9800
C2 H2B 0.9800
C2 H2C 0.9800
C3 C4 1.3452(19)
C3 H3 0.9500
C4 H4 0.9500
C5 H5A 0.9900
C5 H5B 0.9900
C6 H6 0.9500
C7 H7A 0.9800
C7 H7B 0.9800
C7 H7C 0.9800
C8 C9 1.357(2)
C8 H8 0.9500
C9 H9 0.9500

loop_
_geom_torsion_atom_site_label_1
_geom_torsion_atom_site_label_2
_geom_torsion_atom_site_label_3
_geom_torsion_atom_site_label_4
_geom_torsion
C3 N1 C1 N2 -1.47(14)
C2 N1 C1 N2 177.86(11)
C3 N1 C1 S1 176.43(10)
C2 N1 C1 S1 -4.24(19)
C4 N2 C1 N1 1.55(14)
C5 N2 C1 N1 172.72(11)
C4 N2 C1 S1 -176.34(10)
C5 N2 C1 S1 -5.16(19)
C1 N1 C3 C4 0.86(15)
C2 N1 C3 C4 -178.47(12)
N1 C3 C4 N2 0.14(15)
C1 N2 C4 C3 -1.07(15)
C5 N2 C4 C3 -172.11(12)
C1 N2 C5 N3 -91.52(15)
C4 N2 C5 N3 78.34(15)
C6 N3 C5 N2 96.27(15)
C9 N3 C5 N2 -78.95(16)
C8 N4 C6 N3 0.34(15)
C7 N4 C6 N3 179.15(11)
C9 N3 C6 N4 -0.34(15)
C5 N3 C6 N4 -176.22(11)
C6 N4 C8 C9 -0.21(15)
C7 N4 C8 C9 -179.05(12)
N4 C8 C9 N3 0.00(15)
C6 N3 C9 C8 0.21(15)
C5 N3 C9 C8 176.09(12)
